data_2243074
loop_
_publ_author_name
'Yin, Dejing'

_publ_section_title
;
 Synthesis and crystal structure of <i>tert</i>-butyl
 1-(2-iodobenzoyl)cyclopent-3-ene-1-carboxylate
;
_journal_coeditor_code WM5513
_journal_issue 9
_journal_name_full 'Acta Crystallographica Section E'
_journal_page_first 1383
_journal_page_last 1385
_journal_paper_doi 10.1107/S2056989019011514
_journal_volume 75
_journal_year 2019
_chemical_formula_iupac 'C17 H19 I O3'
_chemical_formula_moiety 'C17 H19 I O3'
_chemical_formula_sum 'C17 H19 I O3'
_chemical_formula_weight 398.22
_chemical_name_systematic
;
<i>tert</i>-Butyl 1-(2-iodobenzoyl)-cyclopent-3-ene-1-carboxylate
;
_space_group_crystal_system monoclinic
_space_group_IT_number 14
_space_group_name_Hall '-P 2ybc'
_space_group_name_H-M_alt 'P 1 21/c 1'
_symmetry_space_group_name_Hall '-P 2ybc'
_symmetry_space_group_name_H-M 'P 1 21/c 1'
_atom_sites_solution_hydrogens geom
_atom_sites_solution_primary dual
_atom_sites_solution_secondary difmap
_cell_angle_alpha 90
_cell_angle_beta 102.7520(10)
_cell_angle_gamma 90
_cell_formula_units_Z 4
_cell_length_a 9.4977(2)
_cell_length_b 9.3635(2)
_cell_length_c 19.8978(4)
_cell_measurement_reflns_used 5961
_cell_measurement_temperature 299.(2)
_cell_measurement_theta_max 69.85
_cell_measurement_theta_min 4.56
_cell_volume 1725.90(6)
_computing_cell_refinement
;
SAINT (Bruker, 2014)
;
_computing_data_collection
;
APEX3 (Bruker, 2014)
;
_computing_data_reduction
;
SAINT (Bruker, 2014)
;
_computing_molecular_graphics
;
DIAMOND (Brandenburg, 2006)
;
_computing_publication_material
;
SHELXL2014 (Sheldrick, 2015b), PLATON (Spek, 2009)
and publCIF (Westrip, 2010)
;
_computing_structure_refinement
;
SHELXL2014 (Sheldrick, 2015b)
;
_computing_structure_solution
;
SHELXT2014 (Sheldrick, 2015a)
;
_diffrn_ambient_temperature 299.(2)
_diffrn_measured_fraction_theta_full 0.997
_diffrn_measured_fraction_theta_max 0.997
_diffrn_measurement_device_type 'Bruker APEXII CCD'
_diffrn_measurement_method '\f and \w scans'
_diffrn_radiation_type CuK\a
_diffrn_radiation_wavelength 1.54178
_diffrn_reflns_av_R_equivalents 0.0659
_diffrn_reflns_av_unetI/netI 0.0464
_diffrn_reflns_limit_h_max 11
_diffrn_reflns_limit_h_min -10
_diffrn_reflns_limit_k_max 11
_diffrn_reflns_limit_k_min -11
_diffrn_reflns_limit_l_max 22
_diffrn_reflns_limit_l_min -24
_diffrn_reflns_number 16056
_diffrn_reflns_theta_full 70.11
_diffrn_reflns_theta_max 70.11
_diffrn_reflns_theta_min 4.56
_exptl_absorpt_coefficient_mu 14.636
_exptl_absorpt_correction_T_max 0.7533
_exptl_absorpt_correction_T_min 0.2624
_exptl_absorpt_correction_type multi-scan
_exptl_absorpt_process_details
;
(SADABS; Bruker, 2014)
;
_exptl_crystal_colour colourless
_exptl_crystal_density_diffrn 1.533
_exptl_crystal_density_method 'not measured'
_exptl_crystal_description block
_exptl_crystal_F_000 792
_exptl_crystal_size_max 0.3
_exptl_crystal_size_mid 0.2
_exptl_crystal_size_min 0.1
_refine_diff_density_max 0.614
_refine_diff_density_min -1.220
_refine_ls_extinction_method none
_refine_ls_goodness_of_fit_ref 1.057
_refine_ls_hydrogen_treatment constr
_refine_ls_matrix_type full
_refine_ls_number_parameters 193
_refine_ls_number_reflns 3278
_refine_ls_number_restraints 0
_refine_ls_restrained_S_all 1.057
_refine_ls_R_factor_all 0.0631
_refine_ls_R_factor_gt 0.0510
_refine_ls_shift/su_max 0.000
_refine_ls_shift/su_mean 0.000
_refine_ls_structure_factor_coef Fsqd
_refine_ls_weighting_details 'w=1/[\s^2^(Fo^2^)+(0.0548P)^2^+2.0895P] where P=(Fo^2^+2Fc^2^)/3'
_refine_ls_weighting_scheme calc
_refine_ls_wR_factor_gt 0.1205
_refine_ls_wR_factor_ref 0.1308
_reflns_number_gt 2612
_reflns_number_total 3278
_reflns_threshold_expression 'I > 2\s(I)'
_cod_data_source_file wm5513sup1.cif
_cod_data_source_block I
_cod_database_code 2243074

loop_
_space_group_symop_operation_xyz
'x, y, z'
'-x, y+1/2, -z+1/2'
'-x, -y, -z'
'x, -y-1/2, z-1/2'

loop_
_atom_site_type_symbol
_atom_site_label
_atom_site_fract_x
_atom_site_fract_y
_atom_site_fract_z
_atom_site_U_iso_or_equiv
_atom_site_adp_type
_atom_site_calc_flag
_atom_site_occupancy
I I1 0.22879(4) 0.41049(5) 0.17053(2) 0.0858(2) Uani d 1
O O1 0.1852(4) 0.6510(4) 0.28314(19) 0.0681(9) Uani d 1
C C1 0.3928(4) 0.5060(4) 0.3155(2) 0.0425(8) Uani d 1
O O2 0.2177(3) 0.3021(3) 0.37481(14) 0.0444(6) Uani d 1
C C2 0.5151(4) 0.5150(5) 0.3679(2) 0.0489(9) Uani d 1
H H2 0.509986 0.562449 0.408373 0.059 Uiso calc 1
O O3 0.3190(4) 0.3762(3) 0.48200(17) 0.0596(8) Uani d 1
C C3 0.6447(5) 0.4554(6) 0.3617(3) 0.0581(12) Uani d 1
H H3 0.726078 0.463818 0.397392 0.07 Uiso calc 1
C C4 0.6522(5) 0.3836(6) 0.3024(3) 0.0647(13) Uani d 1
H H4 0.738876 0.34243 0.298079 0.078 Uiso calc 1
C C7 0.2544(4) 0.5741(4) 0.3257(2) 0.0442(9) Uani d 1
C C6 0.4034(5) 0.4366(5) 0.2548(2) 0.0496(10) Uani d 1
C C5 0.5325(5) 0.3725(6) 0.2497(3) 0.0613(12) Uani d 1
H H5 0.537768 0.321576 0.21015 0.074 Uiso calc 1
C C8 0.2122(4) 0.5470(4) 0.3950(2) 0.0407(8) Uani d 1
C C9 0.0444(4) 0.5578(5) 0.3866(3) 0.0528(11) Uani d 1
H H9A -0.000447 0.601873 0.342983 0.063 Uiso calc 1
H H9B 0.002167 0.464174 0.389089 0.063 Uiso calc 1
C C10 0.0274(5) 0.6489(5) 0.4456(3) 0.0600(12) Uani d 1
H H10 -0.060286 0.663186 0.458092 0.072 Uiso calc 1
C C11 0.1492(6) 0.7068(5) 0.4781(3) 0.0612(12) Uani d 1
H H11 0.156817 0.766726 0.515951 0.073 Uiso calc 1
C C12 0.2749(5) 0.6666(5) 0.4479(2) 0.0506(10) Uani d 1
H H12A 0.354422 0.630768 0.483133 0.061 Uiso calc 1
H H12B 0.307966 0.747473 0.425131 0.061 Uiso calc 1
C C13 0.2590(4) 0.4002(4) 0.4236(2) 0.0397(8) Uani d 1
C C14 0.2441(5) 0.1481(5) 0.3876(3) 0.0530(10) Uani d 1
C C15 0.1631(9) 0.0987(6) 0.4407(4) 0.091(2) Uani d 1
H H15A 0.070819 0.145176 0.432802 0.137 Uiso calc 1
H H15B 0.217624 0.122419 0.485973 0.137 Uiso calc 1
H H15C 0.149492 -0.002829 0.437233 0.137 Uiso calc 1
C C16 0.1791(7) 0.0833(6) 0.3183(3) 0.0763(16) Uani d 1
H H16A 0.079978 0.112254 0.304044 0.114 Uiso calc 1
H H16B 0.184221 -0.018889 0.321627 0.114 Uiso calc 1
H H16C 0.231621 0.115416 0.285077 0.114 Uiso calc 1
C C17 0.4050(6) 0.1218(6) 0.4074(4) 0.0851(19) Uani d 1
H H17A 0.450457 0.165224 0.373923 0.128 Uiso calc 1
H H17B 0.423246 0.020849 0.408884 0.128 Uiso calc 1
H H17C 0.443561 0.16255 0.451908 0.128 Uiso calc 1

loop_
_atom_site_aniso_label
_atom_site_aniso_U_11
_atom_site_aniso_U_22
_atom_site_aniso_U_33
_atom_site_aniso_U_12
_atom_site_aniso_U_13
_atom_site_aniso_U_23
I1 0.0721(3) 0.1182(4) 0.0569(2) -0.0009(2) -0.00751(17) -0.0218(2)
O1 0.0613(19) 0.078(2) 0.065(2) 0.0208(17) 0.0140(17) 0.0253(18)
C1 0.0403(19) 0.045(2) 0.042(2) -0.0023(16) 0.0093(16) 0.0044(17)
O2 0.0465(14) 0.0380(14) 0.0462(15) -0.0051(11) 0.0046(12) -0.0032(12)
C2 0.041(2) 0.059(3) 0.046(2) -0.0017(18) 0.0091(17) -0.002(2)
O3 0.074(2) 0.0489(17) 0.0468(18) 0.0025(14) -0.0058(15) 0.0017(14)
C3 0.036(2) 0.079(3) 0.058(3) -0.002(2) 0.0082(19) 0.004(2)
C4 0.046(2) 0.083(4) 0.068(3) 0.010(2) 0.019(2) 0.002(3)
C7 0.040(2) 0.046(2) 0.045(2) -0.0018(17) 0.0072(17) 0.0028(18)
C6 0.045(2) 0.058(3) 0.043(2) -0.0054(18) 0.0062(17) -0.0026(19)
C5 0.067(3) 0.069(3) 0.053(3) 0.003(2) 0.024(2) -0.010(2)
C8 0.0350(18) 0.043(2) 0.045(2) -0.0019(15) 0.0090(15) -0.0025(17)
C9 0.0351(19) 0.063(3) 0.062(3) 0.0045(18) 0.0126(18) 0.005(2)
C10 0.059(3) 0.061(3) 0.066(3) 0.020(2) 0.028(2) 0.014(2)
C11 0.084(3) 0.044(2) 0.062(3) 0.012(2) 0.029(3) 0.001(2)
C12 0.057(2) 0.043(2) 0.053(2) -0.0029(18) 0.015(2) -0.0033(19)
C13 0.0361(18) 0.042(2) 0.041(2) -0.0002(15) 0.0096(16) 0.0013(16)
C14 0.057(2) 0.035(2) 0.068(3) -0.0008(18) 0.016(2) -0.004(2)
C15 0.143(6) 0.051(3) 0.096(5) -0.019(3) 0.061(5) 0.000(3)
C16 0.087(4) 0.057(3) 0.082(4) -0.007(3) 0.013(3) -0.024(3)
C17 0.067(3) 0.063(3) 0.117(5) 0.021(3) 0.002(3) -0.008(3)

loop_
_atom_type_symbol
_atom_type_description
_atom_type_scat_dispersion_real
_atom_type_scat_dispersion_imag
_atom_type_scat_source
C C 0.0181 0.0091 'International Tables Vol C Tables 4.2.6.8 and 6.1.1.4'
H H 0.0000 0.0000 'International Tables Vol C Tables 4.2.6.8 and 6.1.1.4'
I I -0.3257 6.8362 'International Tables Vol C Tables 4.2.6.8 and 6.1.1.4'
O O 0.0492 0.0322 'International Tables Vol C Tables 4.2.6.8 and 6.1.1.4'

loop_
_geom_angle_atom_site_label_1
_geom_angle_atom_site_label_2
_geom_angle_atom_site_label_3
_geom_angle
C2 C1 C6 118.2(4)
C2 C1 C7 118.9(4)
C6 C1 C7 122.9(4)
C13 O2 C14 122.5(3)
C1 C2 C3 121.7(4)
C1 C2 H2 119.2
C3 C2 H2 119.2
C4 C3 C2 119.4(4)
C4 C3 H3 120.3
C2 C3 H3 120.3
C5 C4 C3 120.2(4)
C5 C4 H4 119.9
C3 C4 H4 119.9
O1 C7 C1 121.2(4)
O1 C7 C8 121.5(4)
C1 C7 C8 117.1(3)
C5 C6 C1 119.9(4)
C5 C6 I1 116.5(3)
C1 C6 I1 123.4(3)
C4 C5 C6 120.5(4)
C4 C5 H5 119.8
C6 C5 H5 119.8
C13 C8 C7 111.9(3)
C13 C8 C12 111.1(3)
C7 C8 C12 110.5(3)
C13 C8 C9 107.8(3)
C7 C8 C9 110.7(3)
C12 C8 C9 104.7(3)
C10 C9 C8 103.7(4)
C10 C9 H9A 111.0
C8 C9 H9A 111.0
C10 C9 H9B 111.0
C8 C9 H9B 111.0
H9A C9 H9B 109.0
C11 C10 C9 112.8(4)
C11 C10 H10 123.6
C9 C10 H10 123.6
C10 C11 C12 113.1(4)
C10 C11 H11 123.4
C12 C11 H11 123.4
C11 C12 C8 103.4(4)
C11 C12 H12A 111.1
C8 C12 H12A 111.1
C11 C12 H12B 111.1
C8 C12 H12B 111.1
H12A C12 H12B 109.1
O3 C13 O2 125.3(4)
O3 C13 C8 124.9(4)
O2 C13 C8 109.7(3)
O2 C14 C16 102.5(4)
O2 C14 C15 109.0(4)
C16 C14 C15 110.4(5)
O2 C14 C17 109.1(4)
C16 C14 C17 111.1(5)
C15 C14 C17 114.1(6)
C14 C15 H15A 109.5
C14 C15 H15B 109.5
H15A C15 H15B 109.5
C14 C15 H15C 109.5
H15A C15 H15C 109.5
H15B C15 H15C 109.5
C14 C16 H16A 109.5
C14 C16 H16B 109.5
H16A C16 H16B 109.5
C14 C16 H16C 109.5
H16A C16 H16C 109.5
H16B C16 H16C 109.5
C14 C17 H17A 109.5
C14 C17 H17B 109.5
H17A C17 H17B 109.5
C14 C17 H17C 109.5
H17A C17 H17C 109.5
H17B C17 H17C 109.5

loop_
_geom_bond_atom_site_label_1
_geom_bond_atom_site_label_2
_geom_bond_distance
I1 C6 2.096(4)
O1 C7 1.193(5)
C1 C2 1.382(6)
C1 C6 1.395(6)
C1 C7 1.514(5)
O2 C13 1.331(5)
O2 C14 1.476(5)
C2 C3 1.382(6)
C2 H2 0.93
O3 C13 1.197(5)
C3 C4 1.373(7)
C3 H3 0.93
C4 C5 1.371(7)
C4 H4 0.93
C7 C8 1.540(6)
C6 C5 1.389(7)
C5 H5 0.93
C8 C13 1.516(5)
C8 C12 1.561(6)
C8 C9 1.568(5)
C9 C10 1.489(7)
C9 H9A 0.97
C9 H9B 0.97
C10 C11 1.312(8)
C10 H10 0.93
C11 C12 1.497(6)
C11 H11 0.93
C12 H12A 0.97
C12 H12B 0.97
C14 C16 1.508(8)
C14 C15 1.511(8)
C14 C17 1.512(7)
C15 H15A 0.96
C15 H15B 0.96
C15 H15C 0.96
C16 H16A 0.96
C16 H16B 0.96
C16 H16C 0.96
C17 H17A 0.96
C17 H17B 0.96
C17 H17C 0.96

loop_
_geom_hbond_atom_site_label_D
_geom_hbond_atom_site_label_H
_geom_hbond_atom_site_label_A
_geom_hbond_site_symmetry_A
_geom_hbond_distance_DH
_geom_hbond_distance_HA
_geom_hbond_distance_DA
_geom_hbond_angle_DHA
C2 H2 O3 3_666 0.93 2.48 3.219(5) 136

loop_
_geom_torsion_atom_site_label_1
_geom_torsion_atom_site_label_2
_geom_torsion_atom_site_label_3
_geom_torsion_atom_site_label_4
_geom_torsion
C6 C1 C2 C3 -1.1(7)
C7 C1 C2 C3 -179.9(4)
C1 C2 C3 C4 -0.9(7)
C2 C3 C4 C5 0.6(8)
C2 C1 C7 O1 130.7(5)
C6 C1 C7 O1 -48.0(6)
C2 C1 C7 C8 -45.7(5)
C6 C1 C7 C8 135.7(4)
C2 C1 C6 C5 3.4(6)
C7 C1 C6 C5 -177.9(4)
C2 C1 C6 I1 179.2(3)
C7 C1 C6 I1 -2.2(6)
C3 C4 C5 C6 1.7(8)
C1 C6 C5 C4 -3.7(7)
I1 C6 C5 C4 -179.8(4)
O1 C7 C8 C13 150.6(4)
C1 C7 C8 C13 -33.0(5)
O1 C7 C8 C12 -85.0(5)
C1 C7 C8 C12 91.3(4)
O1 C7 C8 C9 30.4(6)
C1 C7 C8 C9 -153.2(4)
C13 C8 C9 C10 104.1(4)
C7 C8 C9 C10 -133.3(4)
C12 C8 C9 C10 -14.3(5)
C8 C9 C10 C11 9.5(5)
C9 C10 C11 C12 -0.2(6)
C10 C11 C12 C8 -9.2(5)
C13 C8 C12 C11 -101.9(4)
C7 C8 C12 C11 133.3(4)
C9 C8 C12 C11 14.1(4)
C14 O2 C13 O3 -0.9(6)
C14 O2 C13 C8 -178.2(3)
C7 C8 C13 O3 133.6(4)
C12 C8 C13 O3 9.6(5)
C9 C8 C13 O3 -104.5(5)
C7 C8 C13 O2 -49.1(4)
C12 C8 C13 O2 -173.1(3)
C9 C8 C13 O2 72.8(4)
C13 O2 C14 C16 -180.0(4)
C13 O2 C14 C15 63.0(6)
C13 O2 C14 C17 -62.2(6)
